data_2203255
loop_
_publ_author_name
'Zawadski, Alexander'
'Parsons, Simon'

_publ_section_title
;
 2-Chloroethyl ethyl sulfide: a mustard gas analogue
;
_journal_issue 2
_journal_name_full 'Acta Crystallographica Section E'
_journal_page_first o225
_journal_page_last o227
_journal_paper_doi 10.1107/S1600536804000753
_journal_volume 60
_journal_year 2004
_chemical_formula_iupac 'C4 H9 Cl1 S1'
_chemical_formula_moiety 'C4 H9 Cl1 S1'
_chemical_formula_sum 'C4 H9 Cl S'
_chemical_formula_weight 124.63
_chemical_name_systematic
;
2-Chloroethyl ethyl sulfide
;
_space_group_IT_number 33
_symmetry_cell_setting orthorhombic
_symmetry_space_group_name_Hall 'P 2c -2n'
_symmetry_space_group_name_H-M 'P n a 21'
_atom_sites_solution_hydrogens geom
_atom_sites_solution_primary direct
_atom_sites_solution_secondary difmap
_audit_creation_method CRYSTALS_ver_12-03-99
_cell_angle_alpha 90
_cell_angle_beta 90
_cell_angle_gamma 90
_cell_formula_units_Z 4
_cell_length_a 15.343(3)
_cell_length_b 8.5760(14)
_cell_length_c 4.8863(8)
_cell_measurement_reflns_used 3540
_cell_measurement_temperature 150
_cell_measurement_theta_max 29
_cell_measurement_theta_min 3
_cell_volume 642.95(19)
_computing_cell_refinement SAINT
_computing_data_collection 'SMART (Bruker, 2001)'
_computing_data_reduction 'SAINT (Bruker, 2002)'
_computing_molecular_graphics 'XP (Sheldrick, 1997)'
_computing_publication_material
;CRYSTALS, EnCIFer (CCDC, 2002), PLATON (Spek, 2003) and WINGX (Farrugia,
 1999)
;
_computing_structure_refinement 'CRYSTALS (Watkin et al., 2003)'
_computing_structure_solution 'SIR92 (Altomare et al., 1993)'
_diffrn_ambient_temperature 150
_diffrn_measured_fraction_theta_full 0.997
_diffrn_measured_fraction_theta_max 0.941
_diffrn_measurement_device_type 'Bruker SMART APEX'
_diffrn_measurement_method \w
_diffrn_radiation_monochromator graphite
_diffrn_radiation_type 'Mo K\a'
_diffrn_radiation_wavelength 0.71073
_diffrn_reflns_av_R_equivalents 0.03
_diffrn_reflns_limit_h_max 19
_diffrn_reflns_limit_h_min -19
_diffrn_reflns_limit_k_max 11
_diffrn_reflns_limit_k_min -9
_diffrn_reflns_limit_l_max 6
_diffrn_reflns_limit_l_min -6
_diffrn_reflns_number 4048
_diffrn_reflns_theta_full 25.72
_diffrn_reflns_theta_max 28.26
_diffrn_reflns_theta_min 2.65
_diffrn_standards_decay_% 0.00
_diffrn_standards_interval_count 0
_diffrn_standards_interval_time 0
_diffrn_standards_number 0
_exptl_absorpt_coefficient_mu 0.78
_exptl_absorpt_correction_T_max 0.790
_exptl_absorpt_correction_T_min 0.352
_exptl_absorpt_correction_type multi-scan
_exptl_absorpt_process_details 'SADABS (Sheldrick, 2002)'
_exptl_crystal_colour colourless
_exptl_crystal_density_diffrn 1.287
_exptl_crystal_density_meas ?
_exptl_crystal_density_method .
_exptl_crystal_description cylinder
_exptl_crystal_F_000 264
_exptl_crystal_size_max 1.00
_exptl_crystal_size_mid 0.30
_exptl_crystal_size_min 0.30
_refine_diff_density_max 0.36
_refine_diff_density_min -0.25
_refine_ls_abs_structure_details 'Flack (1983); 597 Friedel pairs'
_refine_ls_abs_structure_Flack 0.23(12)
_refine_ls_extinction_method none
_refine_ls_goodness_of_fit_ref 1.01
_refine_ls_hydrogen_treatment constr
_refine_ls_matrix_type full
_refine_ls_number_parameters 56
_refine_ls_number_reflns 1438
_refine_ls_number_restraints 1
_refine_ls_R_factor_all 0.028
_refine_ls_R_factor_gt 0.024
_refine_ls_shift/su_max 0.001
_refine_ls_structure_factor_coef Fsqd
_refine_ls_weighting_details
;
w = 1/[\s^2^(Fo^2^)+(0.0194P)^2^ + 0.136P] where P = (Fo^2^+2Fc^2^)/3
(SHELXL97; Sheldrick, 1997)
;
_refine_ls_weighting_scheme calc
_refine_ls_wR_factor_all 0.064
_refine_ls_wR_factor_gt 0.062
_refine_ls_wR_factor_ref 0.064
_reflns_number_gt 1313
_reflns_number_total 1441
_reflns_threshold_expression I>2\s(I)
_cod_data_source_file ya6195.cif
_cod_data_source_block I
_cod_depositor_comments
;
The following automatic conversions were performed:
'_symmetry_cell_setting' value 'Orthorhombic' changed to 'orthorhombic'
according to '/home/saulius/struct/CIF-dictionaries/cif_core.dic'
dictionary named 'cif_core.dic' version 2.4.1 from 2010-06-29.

Automatic conversion script
Id: cif_fix_enum 1527 2010-12-29 10:47:43Z saulius 

The following automatic conversions were performed:

'_symmetry_cell_setting' value 'Orthorhombic' changed to
'orthorhombic' according to
/home/saulius/struct/CIF-dictionaries/cif_core.dic dictionary named
'cif_core.dic' version 2.4.1 from 2010-06-29.

Automatic conversion script
Id: cif_fix_values 1715 2011-07-08 13:25:40Z adriana 
;
_cod_original_cell_volume 642.96(18)
_cod_original_sg_symbol_H-M 'P n a 21 '
_cod_original_formula_sum 'C4 H9 Cl1 S1'
_cod_database_code 2203255

loop_
_symmetry_equiv_pos_as_xyz
x,y,z
-x+1/2,y+1/2,z+1/2
x+1/2,-y+1/2,z
-x,-y,z+1/2

loop_
_atom_site_label
_atom_site_fract_x
_atom_site_fract_y
_atom_site_fract_z
_atom_site_U_iso_or_equiv
_atom_site_adp_type
_atom_site_occupancy
_atom_site_type_symbol
Cl1 0.44869(3) 0.12110(5) 0.13095(14) 0.0353 Uani 1.0000 Cl
C2 0.37514(12) 0.1959(2) 0.3892(4) 0.0315 Uani 1.0000 C
C3 0.32202(11) 0.0630(2) 0.5064(4) 0.0276 Uani 1.0000 C
S4 0.24368(3) 0.13448(5) 0.75570(15) 0.0359 Uani 1.0000 S
C5 0.15538(12) 0.1954(2) 0.5312(4) 0.0379 Uani 1.0000 C
C6 0.10405(12) 0.0620(3) 0.4094(5) 0.0441 Uani 1.0000 C
H21 0.4096 0.2463 0.5388 0.0377 Uiso 1.0000 H
H22 0.3352 0.2745 0.3049 0.0377 Uiso 1.0000 H
H31 0.3621 -0.0130 0.5975 0.0331 Uiso 1.0000 H
H32 0.2901 0.0096 0.3545 0.0331 Uiso 1.0000 H
H51 0.1145 0.2622 0.6391 0.0455 Uiso 1.0000 H
H52 0.1809 0.2579 0.3780 0.0455 Uiso 1.0000 H
H61 0.0569 0.1043 0.2890 0.0529 Uiso 1.0000 H
H62 0.0774 -0.0012 0.5598 0.0529 Uiso 1.0000 H
H63 0.1438 -0.0055 0.2987 0.0529 Uiso 1.0000 H

loop_
_atom_site_aniso_label
_atom_site_aniso_U_11
_atom_site_aniso_U_22
_atom_site_aniso_U_33
_atom_site_aniso_U_12
_atom_site_aniso_U_13
_atom_site_aniso_U_23
Cl1 0.0313(2) 0.0445(2) 0.0302(2) 0.00303(18) 0.0016(2) -0.0013(2)
C2 0.0350(9) 0.0308(9) 0.0286(9) 0.0011(7) 0.0035(8) -0.0035(8)
C3 0.0295(8) 0.0270(8) 0.0263(8) 0.0039(6) -0.0012(8) -0.0022(7)
S4 0.0336(2) 0.0474(3) 0.0268(2) 0.0031(2) 0.0006(2) -0.0039(3)
C5 0.0326(9) 0.0307(9) 0.0505(12) 0.0075(8) -0.0020(9) -0.0017(8)
C6 0.0307(10) 0.0419(11) 0.0598(15) 0.0010(8) -0.0077(11) -0.0026(10)

loop_
_atom_type_symbol
_atom_type_scat_dispersion_real
_atom_type_scat_dispersion_imag
_atom_type_scat_source
'C   ' 0.0033 0.0016 International_Tables_Vol_IV_Table_2.2B
'H   ' 0.0000 0.0000 International_Tables_Vol_IV_Table_2.2B
'S   ' 0.1246 0.1234 International_Tables_Vol_IV_Table_2.2B
'Cl  ' 0.1484 0.1585 International_Tables_Vol_IV_Table_2.2B

loop_
_geom_angle_atom_site_label_1
_geom_angle_atom_site_label_2
_geom_angle_atom_site_label_3
_geom_angle
_geom_angle_publ_flag
H22 C2 H21 109.467 no
H22 C2 C3 109.481 no
H21 C2 C3 109.481 no
H22 C2 Cl1 109.482 no
H21 C2 Cl1 109.482 no
C3 C2 Cl1 109.43(12) yes
H32 C3 H31 109.467 no
H32 C3 S4 109.131 no
H31 C3 S4 109.131 no
H32 C3 C2 109.131 no
H31 C3 C2 109.131 no
S4 C3 C2 110.83(12) yes
C5 S4 C3 100.67(10) yes
H52 C5 H51 109.466 no
H52 C5 C6 108.313 no
H51 C5 C6 108.313 no
H52 C5 S4 108.313 no
H51 C5 S4 108.314 no
C6 C5 S4 114.06(14) yes
H63 C6 H62 109.476 no
H63 C6 H61 109.475 no
H62 C6 H61 109.476 no
H63 C6 C5 109.466 no
H62 C6 C5 109.467 no
H61 C6 C5 109.467 no

loop_
_geom_bond_atom_site_label_1
_geom_bond_atom_site_label_2
_geom_bond_distance
_geom_bond_publ_flag
Cl1 C2 1.810(2) yes
C2 H22 1.000 no
C2 H21 1.000 no
C2 C3 1.513(3) yes
C3 H32 1.000 no
C3 H31 1.000 no
C3 S4 1.818(2) yes
S4 C5 1.820(2) yes
C5 H52 1.000 no
C5 H51 1.000 no
C5 C6 1.512(3) yes
C6 H63 1.000 no
C6 H62 1.000 no
C6 H61 1.000 no

loop_
_geom_torsion_atom_site_label_1
_geom_torsion_atom_site_label_2
_geom_torsion_atom_site_label_3
_geom_torsion_atom_site_label_4
_geom_torsion
_geom_torsion_publ_flag
C5 S4 C3 C2 83.17(14) yes
C3 S4 C5 C6 73.81(16) yes
Cl1 C2 C3 S4 -177.38(9) yes

loop_
_cod_related_entry_id
_cod_related_entry_database
_cod_related_entry_code
1 ChemSpider 12210
